data_7239955
loop_
_publ_author_name
'Liu, Renfei'
'Zhu, Guanxing'
'Zhang, Gang'

_publ_section_title
;
 N-Substitution of acridone with electron-donating groups: crystal
 packing, intramolecular charge transfer and tuneable aggregation induced
 emission
;
_journal_issue 12
_journal_name_full 'RSC Advances'
_journal_page_first 7092
_journal_page_last 7098
_journal_paper_doi 10.1039/C9RA10615D
_journal_volume 10
_journal_year 2020
_chemical_formula_moiety 'C39 H30 N2 O3'
_chemical_formula_sum 'C39 H32 N4 O'
_chemical_formula_weight 572.68
_space_group_crystal_system triclinic
_space_group_IT_number 2
_space_group_name_Hall '-P 1'
_space_group_name_H-M_alt 'P -1'
_atom_sites_solution_hydrogens geom
_atom_sites_solution_primary dual
_audit_creation_date 2018-07-31
_audit_creation_method
;
Olex2 1.2
(compiled 2018.05.29 svn.r3508 for OlexSys, GUI svn.r5506)
;
_audit_update_record
;
2019-12-15 deposited with the CCDC.	2020-02-12 downloaded from the CCDC.
;
_cell_angle_alpha 69.672(2)
_cell_angle_beta 71.642(2)
_cell_angle_gamma 77.107(2)
_cell_formula_units_Z 2
_cell_length_a 9.8465(8)
_cell_length_b 12.7204(10)
_cell_length_c 13.4275(10)
_cell_measurement_reflns_used 6881
_cell_measurement_temperature 296.36
_cell_measurement_theta_max 25.784
_cell_measurement_theta_min 2.392
_cell_volume 1484.5(2)
_computing_cell_refinement 'SAINT v8.34A (Bruker, 2013)'
_computing_data_reduction 'SAINT v8.34A (Bruker, 2013)'
_computing_molecular_graphics 'Olex2 (Dolomanov et al., 2009)'
_computing_publication_material 'Olex2 (Dolomanov et al., 2009)'
_computing_structure_refinement 'ShelXL (Sheldrick, 2015)'
_computing_structure_solution 'ShelXT (Sheldrick, 2015)'
_diffrn_ambient_temperature 296.36
_diffrn_detector 'CCD area detector'
_diffrn_detector_area_resol_mean 7.9
_diffrn_detector_type 'Bruker SMART CCD 1K area detector'
_diffrn_measured_fraction_theta_full 0.999
_diffrn_measured_fraction_theta_max 0.998
_diffrn_measurement_device 'three-circle diffractometer'
_diffrn_measurement_device_type 'Bruker SMART CCD 1K'
_diffrn_measurement_method '\w scans'
_diffrn_radiation_monochromator graphite
_diffrn_radiation_probe x-ray
_diffrn_radiation_type MoK\a
_diffrn_radiation_wavelength 0.71076
_diffrn_reflns_av_R_equivalents 0.0989
_diffrn_reflns_av_unetI/netI 0.1094
_diffrn_reflns_Laue_measured_fraction_full 0.999
_diffrn_reflns_Laue_measured_fraction_max 0.998
_diffrn_reflns_limit_h_max 12
_diffrn_reflns_limit_h_min -12
_diffrn_reflns_limit_k_max 15
_diffrn_reflns_limit_k_min -15
_diffrn_reflns_limit_l_max 16
_diffrn_reflns_limit_l_min -16
_diffrn_reflns_number 35328
_diffrn_reflns_point_group_measured_fraction_full 0.999
_diffrn_reflns_point_group_measured_fraction_max 0.998
_diffrn_reflns_theta_full 25.243
_diffrn_reflns_theta_max 26.448
_diffrn_reflns_theta_min 2.197
_diffrn_source 'sealed X-ray tube'
_diffrn_source_target Mo
_exptl_absorpt_coefficient_mu 0.078
_exptl_absorpt_correction_T_max 0.7454
_exptl_absorpt_correction_T_min 0.6984
_exptl_absorpt_correction_type multi-scan
_exptl_absorpt_process_details
;
SADABS-2014/5 (Bruker,2014/5) was used for absorption correction.
wR2(int) was 0.0690 before and 0.0623 after correction.
The Ratio of minimum to maximum transmission is 0.9369.
The \l/2 correction factor is 0.00150.
;
_exptl_crystal_colour 'clear light colourless'
_exptl_crystal_colour_lustre clear
_exptl_crystal_colour_modifier light
_exptl_crystal_colour_primary colourless
_exptl_crystal_density_diffrn 1.281
_exptl_crystal_description block
_exptl_crystal_F_000 604
_exptl_crystal_size_max 0.3
_exptl_crystal_size_mid 0.3
_exptl_crystal_size_min 0.3
_refine_diff_density_max 0.194
_refine_diff_density_min -0.177
_refine_diff_density_rms 0.039
_refine_ls_extinction_method none
_refine_ls_goodness_of_fit_ref 1.060
_refine_ls_hydrogen_treatment constr
_refine_ls_matrix_type full
_refine_ls_number_parameters 399
_refine_ls_number_reflns 6114
_refine_ls_number_restraints 0
_refine_ls_restrained_S_all 1.060
_refine_ls_R_factor_all 0.1916
_refine_ls_R_factor_gt 0.0852
_refine_ls_shift/su_max 0.000
_refine_ls_shift/su_mean 0.000
_refine_ls_structure_factor_coef Fsqd
_refine_ls_weighting_details 'w=1/[\s^2^(Fo^2^)+(0.0372P)^2^+0.5022P] where P=(Fo^2^+2Fc^2^)/3'
_refine_ls_weighting_scheme calc
_refine_ls_wR_factor_gt 0.1120
_refine_ls_wR_factor_ref 0.1365
_reflns_Friedel_coverage 0.000
_reflns_number_gt 2993
_reflns_number_total 6114
_reflns_threshold_expression 'I > 2\s(I)'
_cod_data_source_file c9ra10615d2.cif
_cod_data_source_block mo_20180326a_0m
_cod_depositor_comments 'Adding full bibliography for 7239954--7239956.cif.'
_cod_database_code 7239955
_shelx_shelxl_version_number 2017/1
_shelx_space_group_comment
;
The symmetry employed for this shelxl refinement is uniquely defined
by the following loop, which should always be used as a source of
symmetry information in preference to the above space-group names.
They are only intended as comments.
;
_shelx_estimated_absorpt_t_max 0.977
_shelx_estimated_absorpt_t_min 0.977
_olex2_refinement_description
;
1. Fixed Uiso
 At 1.2 times of:
  All C(H) groups
 At 1.5 times of:
  All C(H,H,H) groups
2.a Aromatic/amide H refined with riding coordinates:
 C21(H21), C27(H27), C22(H22), C28(H28), C31(H31), C30(H30), C18(H18),
 C19(H19), C35(H35), C25(H25), C38(H38), C6(H6), C3(H3), C37(H37), C24(H24),
 C34(H34), C12(H12), C5(H5), C4(H4), C16(H16), C9(H9), C15(H15), C10(H10),
 C11(H11)
2.b Idealised Me refined as rotating group:
 C39(H39A,H39B,H39C), C32(H32A,H32B,H32C)
;
_olex2_submission_special_instructions 'No special instructions were received'

loop_
_space_group_symop_operation_xyz
'x, y, z'
'-x, -y, -z'

loop_
_atom_site_label
_atom_site_type_symbol
_atom_site_fract_x
_atom_site_fract_y
_atom_site_fract_z
_atom_site_U_iso_or_equiv
_atom_site_adp_type
_atom_site_occupancy
_atom_site_site_symmetry_order
_atom_site_calc_flag
_atom_site_refinement_flags_posn
_atom_site_refinement_flags_adp
_atom_site_refinement_flags_occupancy
_atom_site_disorder_assembly
_atom_site_disorder_group
O1 O -0.2899(2) 0.41496(18) 0.09916(17) 0.0615(6) Uani 1 1 d . . . . .
O3 O 1.1553(2) 0.95859(18) 0.12549(17) 0.0617(6) Uani 1 1 d . . . . .
O2 O 0.4942(2) 0.88270(19) 0.84096(17) 0.0676(7) Uani 1 1 d . . . . .
N1 N 0.0210(2) 0.4904(2) 0.19614(18) 0.0406(6) Uani 1 1 d . . . . .
N2 N 0.6651(2) 0.7940(2) 0.43871(18) 0.0476(7) Uani 1 1 d . . . . .
C20 C 0.4038(3) 0.6340(2) 0.3531(2) 0.0375(7) Uani 1 1 d . . . . .
C26 C 0.6263(3) 0.8132(2) 0.5429(2) 0.0360(7) Uani 1 1 d . . . . .
C14 C 0.1223(3) 0.5201(2) 0.2368(2) 0.0405(7) Uani 1 1 d . . . . .
C13 C -0.1537(3) 0.5499(2) 0.0885(2) 0.0389(7) Uani 1 1 d . . . . .
C7 C -0.0135(3) 0.3803(2) 0.2362(2) 0.0366(7) Uani 1 1 d . . . . .
C17 C 0.3097(3) 0.5890(2) 0.3148(2) 0.0381(7) Uani 1 1 d . . . . .
C1 C -0.1955(3) 0.4372(3) 0.1285(2) 0.0416(8) Uani 1 1 d . . . . .
C2 C -0.1207(3) 0.3528(2) 0.2056(2) 0.0371(7) Uani 1 1 d . . . . .
C23 C 0.5782(3) 0.7384(2) 0.4131(2) 0.0402(7) Uani 1 1 d . . . . .
C8 C -0.0496(3) 0.5750(2) 0.1242(2) 0.0391(7) Uani 1 1 d . . . . .
C21 C 0.3483(3) 0.6877(2) 0.4341(2) 0.0408(7) Uani 1 1 d . . . . .
H21 H 0.248534 0.688979 0.470859 0.049 Uiso 1 1 calc R . . . .
C33 C 0.7904(3) 0.8362(2) 0.3593(2) 0.0406(7) Uani 1 1 d . . . . .
C27 C 0.5799(3) 0.7293(2) 0.6380(2) 0.0423(7) Uani 1 1 d . . . . .
H27 H 0.578807 0.656277 0.634242 0.051 Uiso 1 1 calc R . . . .
C29 C 0.5387(3) 0.8534(3) 0.7451(2) 0.0416(7) Uani 1 1 d . . . . .
C36 C 1.0383(3) 0.9169(2) 0.2067(3) 0.0441(8) Uani 1 1 d . . . . .
C22 C 0.4322(3) 0.7391(2) 0.4633(2) 0.0431(8) Uani 1 1 d . . . . .
H22 H 0.389294 0.775660 0.518630 0.052 Uiso 1 1 calc R . . . .
C28 C 0.5347(3) 0.7487(3) 0.7390(2) 0.0429(7) Uani 1 1 d . . . . .
H28 H 0.501202 0.690026 0.803931 0.052 Uiso 1 1 calc R . . . .
C31 C 0.6320(3) 0.9177(2) 0.5505(2) 0.0407(7) Uani 1 1 d . . . . .
H31 H 0.665847 0.976353 0.485685 0.049 Uiso 1 1 calc R . . . .
C30 C 0.5892(3) 0.9376(3) 0.6508(2) 0.0446(8) Uani 1 1 d . . . . .
H30 H 0.594494 1.009520 0.655060 0.053 Uiso 1 1 calc R . . . .
C18 C 0.3507(3) 0.5734(2) 0.2115(2) 0.0436(8) Uani 1 1 d . . . . .
H18 H 0.444954 0.586501 0.166071 0.052 Uiso 1 1 calc R . . . .
C19 C 0.2587(3) 0.5393(2) 0.1727(2) 0.0446(8) Uani 1 1 d . . . . .
H19 H 0.290024 0.529120 0.101722 0.054 Uiso 1 1 calc R . . . .
C35 C 0.9101(3) 0.9418(2) 0.1782(2) 0.0492(8) Uani 1 1 d . . . . .
H35 H 0.906346 0.986636 0.105650 0.059 Uiso 1 1 calc R . . . .
C25 C 0.5506(3) 0.6314(3) 0.3059(2) 0.0509(8) Uani 1 1 d . . . . .
H25 H 0.593652 0.593589 0.251576 0.061 Uiso 1 1 calc R . . . .
C38 C 0.9191(3) 0.8134(3) 0.3865(2) 0.0500(8) Uani 1 1 d . . . . .
H38 H 0.923389 0.768413 0.458927 0.060 Uiso 1 1 calc R . . . .
C6 C 0.0607(3) 0.2950(3) 0.3058(2) 0.0480(8) Uani 1 1 d . . . . .
H6 H 0.135679 0.312079 0.325913 0.058 Uiso 1 1 calc R . . . .
C3 C -0.1539(3) 0.2419(3) 0.2476(2) 0.0474(8) Uani 1 1 d . . . . .
H3 H -0.227595 0.223279 0.227316 0.057 Uiso 1 1 calc R . . . .
C37 C 1.0427(3) 0.8540(3) 0.3117(3) 0.0517(8) Uani 1 1 d . . . . .
H37 H 1.130184 0.838247 0.333048 0.062 Uiso 1 1 calc R . . . .
C24 C 0.6369(3) 0.6815(3) 0.3345(2) 0.0542(9) Uani 1 1 d . . . . .
H24 H 0.737545 0.677126 0.300217 0.065 Uiso 1 1 calc R . . . .
C34 C 0.7870(3) 0.9026(3) 0.2536(2) 0.0490(8) Uani 1 1 d . . . . .
H34 H 0.698726 0.921272 0.232981 0.059 Uiso 1 1 calc R . . . .
C12 C -0.2207(3) 0.6358(3) 0.0141(2) 0.0518(8) Uani 1 1 d . . . . .
H12 H -0.290790 0.618709 -0.011054 0.062 Uiso 1 1 calc R . . . .
C5 C 0.0259(3) 0.1876(3) 0.3449(3) 0.0532(8) Uani 1 1 d . . . . .
H5 H 0.077147 0.130624 0.392215 0.064 Uiso 1 1 calc R . . . .
C4 C -0.0828(3) 0.1599(3) 0.3171(3) 0.0538(9) Uani 1 1 d . . . . .
H4 H -0.107346 0.085026 0.345882 0.065 Uiso 1 1 calc R . . . .
C16 C 0.1726(3) 0.5659(3) 0.3778(2) 0.0581(9) Uani 1 1 d . . . . .
H16 H 0.141666 0.572820 0.450089 0.070 Uiso 1 1 calc R . . . .
C9 C -0.0186(3) 0.6863(3) 0.0876(3) 0.0549(9) Uani 1 1 d . . . . .
H9 H 0.049951 0.705239 0.112834 0.066 Uiso 1 1 calc R . . . .
C15 C 0.0793(3) 0.5333(3) 0.3397(2) 0.0591(9) Uani 1 1 d . . . . .
H15 H -0.015010 0.519968 0.384759 0.071 Uiso 1 1 calc R . . . .
C10 C -0.0867(4) 0.7676(3) 0.0156(3) 0.0644(10) Uani 1 1 d . . . . .
H10 H -0.064650 0.842959 -0.008686 0.077 Uiso 1 1 calc R . . . .
C11 C -0.1873(4) 0.7432(3) -0.0229(3) 0.0640(10) Uani 1 1 d . . . . .
H11 H -0.232271 0.800493 -0.074269 0.077 Uiso 1 1 calc R . . . .
C39 C 1.2830(3) 0.9484(3) 0.1572(3) 0.0776(11) Uani 1 1 d . . . . .
H39A H 1.357285 0.983896 0.093036 0.116 Uiso 1 1 calc GR . . . .
H39B H 1.317325 0.868238 0.186640 0.116 Uiso 1 1 calc GR . . . .
H39C H 1.262930 0.986001 0.213734 0.116 Uiso 1 1 calc GR . . . .
C32 C 0.4164(4) 0.8064(3) 0.9360(3) 0.0834(12) Uani 1 1 d . . . . .
H32A H 0.335311 0.788987 0.919520 0.125 Uiso 1 1 calc GR . . . .
H32B H 0.379805 0.840890 0.995870 0.125 Uiso 1 1 calc GR . . . .
H32C H 0.480435 0.736530 0.958349 0.125 Uiso 1 1 calc GR . . . .

loop_
_atom_site_aniso_label
_atom_site_aniso_U_11
_atom_site_aniso_U_22
_atom_site_aniso_U_33
_atom_site_aniso_U_23
_atom_site_aniso_U_13
_atom_site_aniso_U_12
O1 0.0547(14) 0.0740(16) 0.0622(15) -0.0093(12) -0.0252(12) -0.0240(12)
O3 0.0522(14) 0.0654(15) 0.0594(15) -0.0110(12) -0.0016(12) -0.0228(12)
O2 0.0831(17) 0.0864(17) 0.0455(14) -0.0340(13) -0.0051(13) -0.0283(14)
N1 0.0450(15) 0.0418(16) 0.0395(15) -0.0102(13) -0.0110(12) -0.0172(12)
N2 0.0452(15) 0.0675(18) 0.0405(15) -0.0244(14) -0.0024(13) -0.0271(13)
C20 0.0393(18) 0.0418(18) 0.0336(17) -0.0138(15) -0.0037(14) -0.0135(14)
C26 0.0326(16) 0.0453(19) 0.0363(18) -0.0160(16) -0.0094(14) -0.0104(14)
C14 0.0438(19) 0.0449(19) 0.0395(18) -0.0150(15) -0.0085(15) -0.0181(15)
C13 0.0333(17) 0.047(2) 0.0347(17) -0.0181(16) -0.0006(14) -0.0044(15)
C7 0.0364(17) 0.0412(19) 0.0342(17) -0.0160(15) -0.0012(14) -0.0128(15)
C17 0.0438(18) 0.0381(18) 0.0342(17) -0.0105(14) -0.0054(15) -0.0162(14)
C1 0.0305(17) 0.058(2) 0.0399(18) -0.0184(16) -0.0034(14) -0.0155(15)
C2 0.0324(16) 0.0414(19) 0.0413(18) -0.0155(15) -0.0070(14) -0.0106(14)
C23 0.0390(18) 0.0485(19) 0.0392(18) -0.0180(15) -0.0075(15) -0.0134(15)
C8 0.0431(18) 0.0386(19) 0.0325(17) -0.0124(15) -0.0022(14) -0.0076(15)
C21 0.0340(17) 0.0505(19) 0.0396(18) -0.0181(15) -0.0031(14) -0.0106(14)
C33 0.0404(19) 0.051(2) 0.0359(18) -0.0187(16) -0.0048(15) -0.0154(15)
C27 0.0451(18) 0.0408(19) 0.048(2) -0.0190(16) -0.0118(15) -0.0096(15)
C29 0.0384(17) 0.058(2) 0.0372(19) -0.0221(17) -0.0124(15) -0.0073(15)
C36 0.043(2) 0.0429(19) 0.046(2) -0.0162(16) -0.0039(17) -0.0123(16)
C22 0.0396(18) 0.056(2) 0.0420(18) -0.0264(16) -0.0069(15) -0.0085(15)
C28 0.0433(18) 0.048(2) 0.0385(19) -0.0077(15) -0.0118(15) -0.0145(15)
C31 0.0421(18) 0.0436(19) 0.0405(19) -0.0097(15) -0.0142(15) -0.0129(14)
C30 0.0504(19) 0.0441(19) 0.049(2) -0.0208(17) -0.0150(16) -0.0122(15)
C18 0.0418(18) 0.055(2) 0.0394(18) -0.0207(16) -0.0025(15) -0.0181(15)
C19 0.051(2) 0.053(2) 0.0361(17) -0.0213(15) -0.0044(16) -0.0162(16)
C35 0.059(2) 0.051(2) 0.0398(19) -0.0072(16) -0.0164(17) -0.0182(17)
C25 0.047(2) 0.064(2) 0.051(2) -0.0365(17) -0.0006(16) -0.0132(17)
C38 0.047(2) 0.061(2) 0.0391(19) -0.0078(16) -0.0132(16) -0.0111(17)
C6 0.0435(19) 0.053(2) 0.054(2) -0.0127(17) -0.0190(16) -0.0141(16)
C3 0.0408(19) 0.050(2) 0.060(2) -0.0196(18) -0.0142(16) -0.0153(16)
C37 0.0358(19) 0.065(2) 0.052(2) -0.0132(18) -0.0130(17) -0.0077(16)
C24 0.0381(18) 0.077(2) 0.059(2) -0.0413(19) 0.0020(16) -0.0172(17)
C34 0.046(2) 0.061(2) 0.048(2) -0.0178(17) -0.0178(17) -0.0122(17)
C12 0.048(2) 0.057(2) 0.047(2) -0.0167(18) -0.0112(16) 0.0005(18)
C5 0.054(2) 0.045(2) 0.060(2) -0.0100(17) -0.0209(17) -0.0061(17)
C4 0.055(2) 0.039(2) 0.067(2) -0.0121(18) -0.0144(18) -0.0125(17)
C16 0.067(2) 0.085(3) 0.0329(18) -0.0241(18) 0.0016(17) -0.042(2)
C9 0.067(2) 0.044(2) 0.055(2) -0.0148(18) -0.0136(18) -0.0132(18)
C15 0.057(2) 0.083(3) 0.043(2) -0.0260(18) 0.0076(16) -0.0387(19)
C10 0.086(3) 0.041(2) 0.060(2) -0.0122(19) -0.011(2) -0.014(2)
C11 0.076(3) 0.051(2) 0.054(2) -0.0112(19) -0.016(2) 0.004(2)
C39 0.049(2) 0.093(3) 0.089(3) -0.030(2) 0.000(2) -0.029(2)
C32 0.091(3) 0.118(3) 0.046(2) -0.035(2) 0.002(2) -0.034(3)

loop_
_atom_type_symbol
_atom_type_description
_atom_type_scat_dispersion_real
_atom_type_scat_dispersion_imag
_atom_type_scat_source
C C 0.0033 0.0016 'International Tables Vol C Tables 4.2.6.8 and 6.1.1.4'
H H 0.0000 0.0000 'International Tables Vol C Tables 4.2.6.8 and 6.1.1.4'
N N 0.0061 0.0033 'International Tables Vol C Tables 4.2.6.8 and 6.1.1.4'
O O 0.0106 0.0060 'International Tables Vol C Tables 4.2.6.8 and 6.1.1.4'

loop_
_geom_angle_atom_site_label_1
_geom_angle_atom_site_label_2
_geom_angle_atom_site_label_3
_geom_angle
_geom_angle_site_symmetry_1
_geom_angle_site_symmetry_3
_geom_angle_publ_flag
C36 O3 C39 117.0(2) . . ?
C29 O2 C32 117.2(2) . . ?
C7 N1 C14 119.8(2) . . ?
C8 N1 C14 119.0(2) . . ?
C8 N1 C7 121.0(2) . . ?
C23 N2 C26 120.7(2) . . ?
C23 N2 C33 120.6(2) . . ?
C33 N2 C26 118.7(2) . . ?
C21 C20 C17 121.8(2) . . ?
C25 C20 C17 122.2(3) . . ?
C25 C20 C21 115.9(2) . . ?
C27 C26 N2 120.9(2) . . ?
C27 C26 C31 118.4(3) . . ?
C31 C26 N2 120.7(2) . . ?
C19 C14 N1 121.1(2) . . ?
C19 C14 C15 119.5(3) . . ?
C15 C14 N1 119.3(3) . . ?
C8 C13 C1 121.2(3) . . ?
C8 C13 C12 119.2(3) . . ?
C12 C13 C1 119.6(3) . . ?
N1 C7 C2 120.4(3) . . ?
N1 C7 C6 120.7(2) . . ?
C2 C7 C6 118.9(3) . . ?
C18 C17 C20 122.1(2) . . ?
C16 C17 C20 121.6(2) . . ?
C16 C17 C18 116.2(2) . . ?
O1 C1 C13 121.5(3) . . ?
O1 C1 C2 122.4(3) . . ?
C13 C1 C2 116.1(2) . . ?
C7 C2 C1 121.0(3) . . ?
C7 C2 C3 119.3(3) . . ?
C3 C2 C1 119.7(2) . . ?
C22 C23 N2 121.9(3) . . ?
C22 C23 C24 117.5(2) . . ?
C24 C23 N2 120.6(2) . . ?
N1 C8 C13 120.3(3) . . ?
N1 C8 C9 120.8(3) . . ?
C13 C8 C9 118.9(3) . . ?
C20 C21 H21 118.8 . . ?
C22 C21 C20 122.5(3) . . ?
C22 C21 H21 118.8 . . ?
C38 C33 N2 120.3(3) . . ?
C38 C33 C34 117.9(3) . . ?
C34 C33 N2 121.8(3) . . ?
C26 C27 H27 119.3 . . ?
C26 C27 C28 121.4(3) . . ?
C28 C27 H27 119.3 . . ?
O2 C29 C30 115.6(3) . . ?
C28 C29 O2 124.5(3) . . ?
C28 C29 C30 119.9(3) . . ?
O3 C36 C35 116.3(3) . . ?
C37 C36 O3 124.2(3) . . ?
C37 C36 C35 119.5(3) . . ?
C23 C22 H22 119.5 . . ?
C21 C22 C23 120.9(3) . . ?
C21 C22 H22 119.5 . . ?
C27 C28 H28 120.2 . . ?
C29 C28 C27 119.5(3) . . ?
C29 C28 H28 120.2 . . ?
C26 C31 H31 119.6 . . ?
C30 C31 C26 120.7(3) . . ?
C30 C31 H31 119.6 . . ?
C29 C30 H30 120.0 . . ?
C31 C30 C29 120.0(3) . . ?
C31 C30 H30 120.0 . . ?
C17 C18 H18 119.0 . . ?
C19 C18 C17 122.0(3) . . ?
C19 C18 H18 119.0 . . ?
C14 C19 C18 119.9(3) . . ?
C14 C19 H19 120.1 . . ?
C18 C19 H19 120.1 . . ?
C36 C35 H35 119.7 . . ?
C36 C35 C34 120.6(3) . . ?
C34 C35 H35 119.7 . . ?
C20 C25 H25 118.7 . . ?
C24 C25 C20 122.6(3) . . ?
C24 C25 H25 118.7 . . ?
C33 C38 H38 119.1 . . ?
C33 C38 C37 121.8(3) . . ?
C37 C38 H38 119.1 . . ?
C7 C6 H6 119.9 . . ?
C5 C6 C7 120.3(3) . . ?
C5 C6 H6 119.9 . . ?
C2 C3 H3 119.3 . . ?
C4 C3 C2 121.4(3) . . ?
C4 C3 H3 119.3 . . ?
C36 C37 C38 119.5(3) . . ?
C36 C37 H37 120.2 . . ?
C38 C37 H37 120.2 . . ?
C23 C24 H24 119.7 . . ?
C25 C24 C23 120.6(3) . . ?
C25 C24 H24 119.7 . . ?
C33 C34 H34 119.7 . . ?
C35 C34 C33 120.6(3) . . ?
C35 C34 H34 119.7 . . ?
C13 C12 H12 119.4 . . ?
C11 C12 C13 121.3(3) . . ?
C11 C12 H12 119.4 . . ?
C6 C5 H5 119.3 . . ?
C6 C5 C4 121.3(3) . . ?
C4 C5 H5 119.3 . . ?
C3 C4 C5 118.8(3) . . ?
C3 C4 H4 120.6 . . ?
C5 C4 H4 120.6 . . ?
C17 C16 H16 118.8 . . ?
C15 C16 C17 122.4(3) . . ?
C15 C16 H16 118.8 . . ?
C8 C9 H9 120.0 . . ?
C10 C9 C8 120.0(3) . . ?
C10 C9 H9 120.0 . . ?
C14 C15 C16 120.0(3) . . ?
C14 C15 H15 120.0 . . ?
C16 C15 H15 120.0 . . ?
C9 C10 H10 119.2 . . ?
C9 C10 C11 121.6(3) . . ?
C11 C10 H10 119.2 . . ?
C12 C11 C10 118.9(3) . . ?
C12 C11 H11 120.6 . . ?
C10 C11 H11 120.6 . . ?
O3 C39 H39A 109.5 . . ?
O3 C39 H39B 109.5 . . ?
O3 C39 H39C 109.5 . . ?
H39A C39 H39B 109.5 . . ?
H39A C39 H39C 109.5 . . ?
H39B C39 H39C 109.5 . . ?
O2 C32 H32A 109.5 . . ?
O2 C32 H32B 109.5 . . ?
O2 C32 H32C 109.5 . . ?
H32A C32 H32B 109.5 . . ?
H32A C32 H32C 109.5 . . ?
H32B C32 H32C 109.5 . . ?

loop_
_geom_bond_atom_site_label_1
_geom_bond_atom_site_label_2
_geom_bond_distance
_geom_bond_site_symmetry_2
_geom_bond_publ_flag
O1 C1 1.235(3) . ?
O3 C36 1.370(3) . ?
O3 C39 1.417(3) . ?
O2 C29 1.376(3) . ?
O2 C32 1.419(4) . ?
N1 C14 1.446(3) . ?
N1 C7 1.393(3) . ?
N1 C8 1.393(3) . ?
N2 C26 1.422(3) . ?
N2 C23 1.406(3) . ?
N2 C33 1.420(3) . ?
C20 C17 1.481(3) . ?
C20 C21 1.387(3) . ?
C20 C25 1.381(4) . ?
C26 C27 1.372(4) . ?
C26 C31 1.383(4) . ?
C14 C19 1.369(4) . ?
C14 C15 1.371(4) . ?
C13 C1 1.450(4) . ?
C13 C8 1.395(4) . ?
C13 C12 1.401(4) . ?
C7 C2 1.394(3) . ?
C7 C6 1.398(4) . ?
C17 C18 1.390(3) . ?
C17 C16 1.382(4) . ?
C1 C2 1.457(4) . ?
C2 C3 1.397(4) . ?
C23 C22 1.381(4) . ?
C23 C24 1.390(4) . ?
C8 C9 1.397(4) . ?
C21 H21 0.9500 . ?
C21 C22 1.373(3) . ?
C33 C38 1.370(4) . ?
C33 C34 1.383(4) . ?
C27 H27 0.9500 . ?
C27 C28 1.379(4) . ?
C29 C28 1.371(4) . ?
C29 C30 1.378(4) . ?
C36 C35 1.372(4) . ?
C36 C37 1.368(4) . ?
C22 H22 0.9500 . ?
C28 H28 0.9500 . ?
C31 H31 0.9500 . ?
C31 C30 1.373(4) . ?
C30 H30 0.9500 . ?
C18 H18 0.9500 . ?
C18 C19 1.382(3) . ?
C19 H19 0.9500 . ?
C35 H35 0.9500 . ?
C35 C34 1.375(4) . ?
C25 H25 0.9500 . ?
C25 C24 1.375(4) . ?
C38 H38 0.9500 . ?
C38 C37 1.381(4) . ?
C6 H6 0.9500 . ?
C6 C5 1.363(4) . ?
C3 H3 0.9500 . ?
C3 C4 1.363(4) . ?
C37 H37 0.9500 . ?
C24 H24 0.9500 . ?
C34 H34 0.9500 . ?
C12 H12 0.9500 . ?
C12 C11 1.358(4) . ?
C5 H5 0.9500 . ?
C5 C4 1.387(4) . ?
C4 H4 0.9500 . ?
C16 H16 0.9500 . ?
C16 C15 1.375(4) . ?
C9 H9 0.9500 . ?
C9 C10 1.363(4) . ?
C15 H15 0.9500 . ?
C10 H10 0.9500 . ?
C10 C11 1.385(4) . ?
C11 H11 0.9500 . ?
C39 H39A 0.9800 . ?
C39 H39B 0.9800 . ?
C39 H39C 0.9800 . ?
C32 H32A 0.9800 . ?
C32 H32B 0.9800 . ?
C32 H32C 0.9800 . ?
